data_1507937
loop_
_publ_author_name
'Serpell, Christopher J.'
'Cookson, James'
'Ozkaya, Dogan'
'Beer, Paul D.'

_publ_section_title
;
 Core@shell bimetallic nanoparticle synthesis via anion coordination.
;
_journal_issue 6
_journal_name_full 'Nature chemistry'
_journal_page_first 478
_journal_page_last 483
_journal_paper_doi 10.1038/nchem.1030
_journal_volume 3
_journal_year 2011
_chemical_formula_moiety 'C16 H36 N, Au Cl4'
_chemical_formula_sum 'C16 H36 Au Cl4 N'
_chemical_formula_weight 581.25
_chemical_melting_point 421
_space_group_IT_number 14
_symmetry_cell_setting monoclinic
_symmetry_space_group_name_Hall '-P 2yn'
_symmetry_space_group_name_H-M 'P 1 21/n 1'
_atom_sites_solution_hydrogens geom
_atom_sites_solution_primary direct
_audit_creation_date 10-07-01
_audit_creation_method CRYSTALS_ver_14.07
_cell_angle_alpha 90
_cell_angle_beta 107.0733(9)
_cell_angle_gamma 90
_cell_formula_units_Z 4
_cell_length_a 14.7634(3)
_cell_length_b 8.8165(2)
_cell_length_c 18.1140(4)
_cell_measurement_reflns_used 5329
_cell_measurement_temperature 150
_cell_measurement_theta_max 27
_cell_measurement_theta_min 5
_cell_volume 2253.84(9)
_computing_cell_refinement 'DENZO/SCALEPACK (Otwinowski & Minor, 1997)'
_computing_data_collection 'COLLECT (Nonius, 2001).'
_computing_data_reduction 'DENZO/SCALEPACK (Otwinowski & Minor, 1997)'
_computing_molecular_graphics 'CAMERON (Watkin et al., 1996)'
_computing_publication_material 'CRYSTALS (Betteridge et al., 2003)'
_computing_structure_refinement 'CRYSTALS (Betteridge et al., 2003)'
_computing_structure_solution 'USER DEFINED STRUCTURE SOLUTION'
_diffrn_ambient_temperature 150
_diffrn_measured_fraction_theta_full 0.992
_diffrn_measured_fraction_theta_max 0.992
_diffrn_measurement_device Area
_diffrn_measurement_device_type 'Nonius KappaCCD'
_diffrn_measurement_method \w
_diffrn_radiation_monochromator graphite
_diffrn_radiation_type 'Mo K\a'
_diffrn_radiation_wavelength 0.71073
_diffrn_reflns_av_R_equivalents 0.033
_diffrn_reflns_limit_h_max 19
_diffrn_reflns_limit_h_min -19
_diffrn_reflns_limit_k_max 11
_diffrn_reflns_limit_k_min -11
_diffrn_reflns_limit_l_max 23
_diffrn_reflns_limit_l_min -23
_diffrn_reflns_number 24962
_diffrn_reflns_theta_full 26.936
_diffrn_reflns_theta_max 27.486
_diffrn_reflns_theta_min 5.190
_diffrn_standards_number 0
_exptl_absorpt_coefficient_mu 6.999
_exptl_absorpt_correction_T_max 0.28
_exptl_absorpt_correction_T_min 0.23
_exptl_absorpt_correction_type multi-scan
_exptl_absorpt_process_details 'DENZO/SCALEPACK (Otwinowski & Minor, 1997)'
_exptl_crystal_colour yellow
_exptl_crystal_density_diffrn 1.713
_exptl_crystal_density_method 'not measured'
_exptl_crystal_description block
_exptl_crystal_F_000 1144
_exptl_crystal_size_max 0.210
_exptl_crystal_size_mid 0.200
_exptl_crystal_size_min 0.180
_refine_diff_density_max 1.42
_refine_diff_density_min -1.81
_refine_ls_extinction_method None
_refine_ls_goodness_of_fit_ref 0.9366
_refine_ls_hydrogen_treatment none
_refine_ls_matrix_type full
_refine_ls_number_parameters 199
_refine_ls_number_reflns 5138
_refine_ls_number_restraints 0
_refine_ls_R_factor_all 0.0515
_refine_ls_R_factor_gt 0.0292
_refine_ls_shift/su_max 0.0008115
_refine_ls_shift/su_mean 0.0000173
_refine_ls_structure_factor_coef Fsqd
_refine_ls_weighting_details
;
 Method, part 1, Chebychev polynomial, (Watkin, 1994, Prince, 1982) 
 [weight] = 1.0/[A~0~*T~0~(x)+A~1~*T~1~(x) ... +A~n-1~]*T~n-1~(x)] 
 where A~i~ are the Chebychev coefficients listed below and x= Fcalc/Fmax 
 Method = Robust Weighting (Prince, 1982) 
 W = [weight] * [1-(deltaF/6*sigmaF)^2^]^2^ 
 A~i~ are: 
 8.66 12.1 6.25 1.81 
;
_refine_ls_weighting_scheme calc
_refine_ls_wR_factor_all 0.0880
_refine_ls_wR_factor_gt 0.0691
_refine_ls_wR_factor_ref 0.0880
_reflns_limit_h_max 18
_reflns_limit_h_min -19
_reflns_limit_k_max 11
_reflns_limit_k_min 0
_reflns_limit_l_max 23
_reflns_limit_l_min 0
_reflns_number_gt 3829
_reflns_number_total 5138
_reflns_threshold_expression I>2.0\s(I)
_oxford_diffrn_Wilson_B_factor 2.24
_oxford_diffrn_Wilson_scale 82.26
_oxford_refine_ls_r_factor_ref 0.0515
_oxford_refine_ls_scale 0.11230(3)
_oxford_reflns_number_all 5138
_oxford_reflns_threshold_expression_ref I>-3.0\s(I)
_oxford_structure_analysis_title 031CJS10
_cod_data_source_file nchem.1030-s2.cif
_cod_data_source_block TBAAuCl4
_cod_original_sg_symbol_H-M 'P 21/n '
_cod_original_formula_sum 'C16 H36 Au1 Cl4 N1'
_cod_database_code 1507937

loop_
_symmetry_equiv_pos_as_xyz
x,y,z
-x,-y,-z
x+1/2,-y+1/2,z+1/2
-x+1/2,y+1/2,-z+1/2

loop_
_atom_site_label
_atom_site_type_symbol
_atom_site_fract_x
_atom_site_fract_y
_atom_site_fract_z
_atom_site_U_iso_or_equiv
_atom_site_occupancy
_atom_site_adp_type
_atom_site_refinement_flags_posn
Au1 Au 0.002532(15) 0.62618(3) 0.225019(12) 0.0273 1.0000 Uani .
Cl2 Cl 0.05017(11) 0.79125(19) 0.14747(9) 0.0381 1.0000 Uani .
Cl3 Cl -0.14155(11) 0.60538(19) 0.13459(10) 0.0402 1.0000 Uani .
Cl4 Cl -0.04498(16) 0.4640(2) 0.30392(13) 0.0597 1.0000 Uani .
Cl5 Cl 0.14729(13) 0.6470(3) 0.31356(10) 0.0548 1.0000 Uani .
N6 N 0.3009(3) 0.3768(5) 0.5535(2) 0.0213 1.0000 Uani .
C7 C 0.4021(3) 0.3771(7) 0.5481(3) 0.0223 1.0000 Uani .
C8 C 0.4617(4) 0.2389(6) 0.5783(3) 0.0265 1.0000 Uani .
C9 C 0.5619(4) 0.2628(7) 0.5723(3) 0.0291 1.0000 Uani .
C10 C 0.6248(4) 0.1249(9) 0.5983(4) 0.0436 1.0000 Uani .
C11 C 0.2425(4) 0.2516(6) 0.5058(3) 0.0244 1.0000 Uani .
C12 C 0.2293(4) 0.2539(7) 0.4192(3) 0.0307 1.0000 Uani .
C13 C 0.1606(4) 0.1306(8) 0.3794(3) 0.0335 1.0000 Uani .
C14 C 0.1464(6) 0.1275(11) 0.2928(4) 0.0515 1.0000 Uani .
C15 C 0.2605(4) 0.5341(6) 0.5248(3) 0.0215 1.0000 Uani .
C16 C 0.1588(4) 0.5585(7) 0.5223(4) 0.0281 1.0000 Uani .
C17 C 0.1343(4) 0.7260(7) 0.5107(4) 0.0333 1.0000 Uani .
C18 C 0.0300(5) 0.7558(8) 0.5031(4) 0.0382 1.0000 Uani .
C19 C 0.3005(4) 0.3510(6) 0.6358(3) 0.0231 1.0000 Uani .
C20 C 0.3538(4) 0.4671(7) 0.6946(3) 0.0313 1.0000 Uani .
C21 C 0.3389(5) 0.4370(8) 0.7728(3) 0.0382 1.0000 Uani .
C22 C 0.3870(5) 0.5529(9) 0.8325(4) 0.0414 1.0000 Uani .
H71 H 0.4354 0.4648 0.5779 0.0294 1.0000 Uiso R
H72 H 0.3985 0.3897 0.4940 0.0293 1.0000 Uiso R
H81 H 0.4649 0.2237 0.6317 0.0359 1.0000 Uiso R
H82 H 0.4332 0.1507 0.5479 0.0361 1.0000 Uiso R
H91 H 0.5900 0.3532 0.6040 0.0370 1.0000 Uiso R
H92 H 0.5593 0.2838 0.5196 0.0376 1.0000 Uiso R
H101 H 0.6901 0.1453 0.5985 0.0711 1.0000 Uiso R
H102 H 0.6240 0.0965 0.6498 0.0709 1.0000 Uiso R
H103 H 0.5977 0.0431 0.5638 0.0714 1.0000 Uiso R
H111 H 0.2749 0.1565 0.5266 0.0336 1.0000 Uiso R
H112 H 0.1805 0.2564 0.5150 0.0336 1.0000 Uiso R
H121 H 0.2887 0.2380 0.4093 0.0392 1.0000 Uiso R
H122 H 0.2054 0.3532 0.3980 0.0392 1.0000 Uiso R
H131 H 0.1838 0.0309 0.4012 0.0445 1.0000 Uiso R
H132 H 0.1001 0.1476 0.3884 0.0440 1.0000 Uiso R
H141 H 0.1041 0.0464 0.2694 0.0768 1.0000 Uiso R
H142 H 0.2079 0.1128 0.2857 0.0773 1.0000 Uiso R
H143 H 0.1196 0.2231 0.2710 0.0770 1.0000 Uiso R
H151 H 0.2993 0.6074 0.5596 0.0300 1.0000 Uiso R
H152 H 0.2686 0.5447 0.4736 0.0302 1.0000 Uiso R
H161 H 0.1486 0.5239 0.5701 0.0370 1.0000 Uiso R
H162 H 0.1184 0.5038 0.4794 0.0371 1.0000 Uiso R
H171 H 0.1734 0.7820 0.5554 0.0405 1.0000 Uiso R
H172 H 0.1476 0.7649 0.4653 0.0406 1.0000 Uiso R
H181 H 0.0191 0.8642 0.5035 0.0620 1.0000 Uiso R
H182 H 0.0150 0.7098 0.5467 0.0617 1.0000 Uiso R
H183 H -0.0084 0.7140 0.4555 0.0621 1.0000 Uiso R
H191 H 0.3262 0.2490 0.6500 0.0334 1.0000 Uiso R
H192 H 0.2338 0.3522 0.6338 0.0328 1.0000 Uiso R
H201 H 0.4229 0.4565 0.7016 0.0415 1.0000 Uiso R
H202 H 0.3313 0.5683 0.6768 0.0411 1.0000 Uiso R
H211 H 0.3644 0.3379 0.7901 0.0511 1.0000 Uiso R
H212 H 0.2733 0.4343 0.7684 0.0515 1.0000 Uiso R
H221 H 0.3756 0.5356 0.8810 0.0670 1.0000 Uiso R
H222 H 0.4529 0.5520 0.8374 0.0675 1.0000 Uiso R
H223 H 0.3624 0.6491 0.8120 0.0673 1.0000 Uiso R

loop_
_atom_site_aniso_label
_atom_site_aniso_U_11
_atom_site_aniso_U_22
_atom_site_aniso_U_33
_atom_site_aniso_U_23
_atom_site_aniso_U_13
_atom_site_aniso_U_12
Au1 0.03282(11) 0.02459(11) 0.02584(11) 0.00228(9) 0.01050(7) 0.00350(10)
Cl2 0.0402(8) 0.0392(8) 0.0393(8) 0.0131(7) 0.0186(6) 0.0055(6)
Cl3 0.0312(7) 0.0348(8) 0.0497(9) -0.0027(7) 0.0041(6) 0.0035(6)
Cl4 0.0693(12) 0.0552(12) 0.0613(12) 0.0283(10) 0.0295(10) -0.0022(10)
Cl5 0.0455(9) 0.0685(14) 0.0390(8) 0.0117(9) -0.0052(7) -0.0057(9)
N6 0.0192(18) 0.022(2) 0.023(2) -0.0004(19) 0.0079(15) -0.0027(19)
C7 0.020(2) 0.025(2) 0.022(2) 0.001(2) 0.0051(17) -0.002(2)
C8 0.023(3) 0.021(3) 0.038(3) 0.003(2) 0.012(2) 0.000(2)
C9 0.026(3) 0.031(3) 0.033(3) 0.006(2) 0.012(2) -0.002(2)
C10 0.027(3) 0.042(4) 0.062(4) 0.010(4) 0.014(3) 0.008(3)
C11 0.020(2) 0.021(3) 0.031(3) -0.002(2) 0.006(2) -0.001(2)
C12 0.031(3) 0.033(3) 0.028(3) -0.003(2) 0.009(2) -0.006(2)
C13 0.029(3) 0.035(3) 0.037(3) -0.014(3) 0.011(2) -0.005(3)
C14 0.052(4) 0.060(5) 0.037(3) -0.020(4) 0.004(3) -0.008(4)
C15 0.028(3) 0.018(2) 0.020(2) -0.0025(18) 0.009(2) 0.000(2)
C16 0.025(3) 0.025(3) 0.036(3) 0.004(2) 0.011(2) 0.005(2)
C17 0.029(3) 0.024(3) 0.045(3) -0.003(3) 0.008(3) 0.003(2)
C18 0.032(3) 0.035(3) 0.044(4) 0.010(3) 0.006(3) 0.012(3)
C19 0.024(2) 0.026(3) 0.020(2) 0.003(2) 0.0075(19) 0.001(2)
C20 0.035(3) 0.035(3) 0.025(3) 0.000(2) 0.010(2) -0.007(3)
C21 0.050(4) 0.044(4) 0.023(3) -0.001(3) 0.015(3) -0.006(3)
C22 0.052(4) 0.046(4) 0.026(3) -0.007(3) 0.011(3) 0.006(3)

loop_
_atom_type_symbol
_atom_type_scat_dispersion_real
_atom_type_scat_dispersion_imag
_atom_type_scat_Cromer_Mann_a1
_atom_type_scat_Cromer_Mann_b1
_atom_type_scat_Cromer_Mann_a2
_atom_type_scat_Cromer_Mann_b2
_atom_type_scat_Cromer_Mann_a3
_atom_type_scat_Cromer_Mann_b3
_atom_type_scat_Cromer_Mann_a4
_atom_type_scat_Cromer_Mann_b4
_atom_type_scat_Cromer_Mann_c
_atom_type_scat_source
C 0.0033 0.0016 2.3100 20.8439 1.0200 10.2075 1.5886 0.5687 0.8650 51.6512 0.2156 'International Tables Vol C 4.2.6.8 and 6.1.1.4'
H 0.0000 0.0000 0.4930 10.5109 0.3229 26.1257 0.1402 3.1424 0.0408 57.7998 0.0030 'International Tables Vol C 4.2.6.8 and 6.1.1.4'
N 0.0061 0.0033 12.2126 0.0057 3.1322 9.8933 2.0125 28.9975 1.1663 0.5826 -11.5290 'International Tables Vol C 4.2.6.8 and 6.1.1.4'
Au -2.0133 8.8022 16.8819 0.4611 18.5913 8.6216 25.5582 1.4826 5.8600 36.3956 12.0658 'International Tables Vol C 4.2.6.8 and 6.1.1.4'
Cl 0.1484 0.1585 11.4604 0.0104 7.1964 1.1662 6.2556 18.5194 1.6455 47.7784 -9.5574 'International Tables Vol C 4.2.6.8 and 6.1.1.4'

loop_
_geom_angle_atom_site_label_1
_geom_angle_atom_site_label_2
_geom_angle_atom_site_label_3
_geom_angle
_geom_angle_publ_flag
Cl2 Au1 Cl3 90.01(6) yes
Cl2 Au1 Cl4 179.12(8) yes
Cl3 Au1 Cl4 90.35(7) yes
Cl2 Au1 Cl5 89.25(7) yes
Cl3 Au1 Cl5 179.06(7) yes
Cl4 Au1 Cl5 90.40(8) yes
C7 N6 C11 111.7(4) yes
C7 N6 C15 105.4(4) yes
C11 N6 C15 111.5(4) yes
C7 N6 C19 110.6(4) yes
C11 N6 C19 106.8(4) yes
C15 N6 C19 110.9(4) yes
N6 C7 C8 116.9(4) yes
N6 C7 H71 107.8 no
C8 C7 H71 106.9 no
N6 C7 H72 107.5 no
C8 C7 H72 108.2 no
H71 C7 H72 109.4 no
C7 C8 C9 109.6(4) yes
C7 C8 H81 109.2 no
C9 C8 H81 109.1 no
C7 C8 H82 109.3 no
C9 C8 H82 109.6 no
H81 C8 H82 110.0 no
C8 C9 C10 112.6(5) yes
C8 C9 H91 108.4 no
C10 C9 H91 110.3 no
C8 C9 H92 109.8 no
C10 C9 H92 107.8 no
H91 C9 H92 107.9 no
C9 C10 H101 111.5 no
C9 C10 H102 109.1 no
H101 C10 H102 109.5 no
C9 C10 H103 107.4 no
H101 C10 H103 111.1 no
H102 C10 H103 108.2 no
N6 C11 C12 117.4(5) yes
N6 C11 H111 105.9 no
C12 C11 H111 107.8 no
N6 C11 H112 106.1 no
C12 C11 H112 109.4 no
H111 C11 H112 110.2 no
C11 C12 C13 110.3(5) yes
C11 C12 H121 110.2 no
C13 C12 H121 109.1 no
C11 C12 H122 109.8 no
C13 C12 H122 109.9 no
H121 C12 H122 107.7 no
C12 C13 C14 112.0(6) yes
C12 C13 H131 110.1 no
C14 C13 H131 109.0 no
C12 C13 H132 109.3 no
C14 C13 H132 108.9 no
H131 C13 H132 107.4 no
C13 C14 H141 110.1 no
C13 C14 H142 106.9 no
H141 C14 H142 110.9 no
C13 C14 H143 108.8 no
H141 C14 H143 109.4 no
H142 C14 H143 110.6 no
N6 C15 C16 115.0(4) yes
N6 C15 H151 106.7 no
C16 C15 H151 108.6 no
N6 C15 H152 105.4 no
C16 C15 H152 111.0 no
H151 C15 H152 110.0 no
C15 C16 C17 109.7(5) yes
C15 C16 H161 110.1 no
C17 C16 H161 109.6 no
C15 C16 H162 109.3 no
C17 C16 H162 108.1 no
H161 C16 H162 110.0 no
C16 C17 C18 111.8(5) yes
C16 C17 H171 108.5 no
C18 C17 H171 108.8 no
C16 C17 H172 111.4 no
C18 C17 H172 108.3 no
H171 C17 H172 107.9 no
C17 C18 H181 109.5 no
C17 C18 H182 108.6 no
H181 C18 H182 109.2 no
C17 C18 H183 109.3 no
H181 C18 H183 109.3 no
H182 C18 H183 111.0 no
N6 C19 C20 116.1(4) yes
N6 C19 H191 106.5 no
C20 C19 H191 110.6 no
N6 C19 H192 104.9 no
C20 C19 H192 109.2 no
H191 C19 H192 109.2 no
C19 C20 C21 110.5(5) yes
C19 C20 H201 109.0 no
C21 C20 H201 106.8 no
C19 C20 H202 109.2 no
C21 C20 H202 109.9 no
H201 C20 H202 111.4 no
C20 C21 C22 112.6(6) yes
C20 C21 H211 108.0 no
C22 C21 H211 109.0 no
C20 C21 H212 110.4 no
C22 C21 H212 109.4 no
H211 C21 H212 107.2 no
C21 C22 H221 112.3 no
C21 C22 H222 108.4 no
H221 C22 H222 111.3 no
C21 C22 H223 106.2 no
H221 C22 H223 110.5 no
H222 C22 H223 107.9 no

loop_
_geom_bond_atom_site_label_1
_geom_bond_atom_site_label_2
_geom_bond_distance
_geom_bond_publ_flag
Au1 Cl2 2.2730(15) yes
Au1 Cl3 2.2794(15) yes
Au1 Cl4 2.2734(17) yes
Au1 Cl5 2.2717(17) yes
N6 C7 1.527(6) yes
N6 C11 1.507(7) yes
N6 C15 1.538(7) yes
N6 C19 1.509(6) yes
C7 C8 1.508(7) yes
C7 H71 0.988 no
C7 H72 0.972 no
C8 C9 1.530(7) yes
C8 H81 0.964 no
C8 H82 0.974 no
C9 C10 1.518(9) yes
C9 H91 0.999 no
C9 H92 0.962 no
C10 H101 0.980 no
C10 H102 0.969 no
C10 H103 0.962 no
C11 C12 1.522(8) yes
C11 H111 0.984 no
C11 H112 0.979 no
C12 C13 1.518(8) yes
C12 H121 0.955 no
C12 H122 0.979 no
C13 C14 1.519(9) yes
C13 H131 0.983 no
C13 H132 0.966 no
C14 H141 0.962 no
C14 H142 0.963 no
C14 H143 0.966 no
C15 C16 1.505(7) yes
C15 H151 0.965 no
C15 H152 0.975 no
C16 C17 1.520(8) yes
C16 H161 0.971 no
C16 H162 0.959 no
C17 C18 1.528(8) yes
C17 H171 0.977 no
C17 H172 0.963 no
C18 H181 0.969 no
C18 H182 0.969 no
C18 H183 0.956 no
C19 C20 1.520(8) yes
C19 H191 0.980 no
C19 H192 0.976 no
C20 C21 1.519(8) yes
C20 H201 0.995 no
C20 H202 0.974 no
C21 C22 1.504(9) yes
C21 H211 0.966 no
C21 H212 0.948 no
C22 H221 0.954 no
C22 H222 0.951 no
C22 H223 0.953 no

loop_
_cod_related_entry_id
_cod_related_entry_database
_cod_related_entry_code
1 ChemSpider 9050849
